data_7242517
loop_
_publ_author_name
'Khan, Misbha Rafiq'
'Niu, Xiaoge'
'Chen, Tianling'
'Liu, Yan'
'Liu, Zhongyi'
'Liu, Bin'
'Zhang, Yuxia'
'Li, Jinpeng'

_publ_section_title
;
 Structural diversity and magnetic properties of six ferrocenyl
 monocarboxylate Mn(ii), Ni(ii) and Co(ii) complexes with 1D aqua,
 carboxyl or dinuclear hydroxyl bridges
;
_journal_issue 17
_journal_name_full CrystEngComm
_journal_page_first 3185
_journal_page_last 3195
_journal_paper_doi 10.1039/D1CE00189B
_journal_volume 23
_journal_year 2021
_chemical_formula_sum 'C34 H26 Cl2 Fe2 N0 Ni O7'
_chemical_formula_weight 787.86
_space_group_crystal_system monoclinic
_space_group_IT_number 15
_space_group_name_Hall '-C 2yc'
_space_group_name_H-M_alt 'C 1 2/c 1'
_atom_sites_solution_hydrogens geom
_audit_block_doi 10.5517/ccdc.csd.cc271nrq
_audit_creation_method SHELXL-2014/7
_audit_update_record
;
2021-01-19 deposited with the CCDC.	2021-03-24 downloaded from the CCDC.
;
_cell_angle_alpha 90
_cell_angle_beta 94.54(3)
_cell_angle_gamma 90
_cell_formula_units_Z 4
_cell_length_a 45.368(9)
_cell_length_b 9.959(2)
_cell_length_c 8.0659(16)
_cell_measurement_reflns_used 5084
_cell_measurement_temperature 293(2)
_cell_measurement_theta_max 31.1378
_cell_measurement_theta_min 2.0937
_cell_volume 3632.9(13)
_computing_cell_refinement 'CrystalClear (Rigaku/MSC Inc., 2006)'
_computing_data_collection 'CrystalClear (Rigaku/MSC Inc., 2006)'
_computing_data_reduction 'CrystalClear (Rigaku/MSC Inc., 2006)'
_computing_structure_refinement 'SHELXL-2014/7 (Sheldrick, 2014)'
_diffrn_ambient_temperature 293(2)
_diffrn_detector_area_resol_mean 28.5714
_diffrn_measured_fraction_theta_full 0.986
_diffrn_measured_fraction_theta_max 0.874
_diffrn_measurement_device_type Saturn724
_diffrn_measurement_method dtprofit.ref
_diffrn_radiation_type MoK\a
_diffrn_radiation_wavelength 0.71073
_diffrn_reflns_av_R_equivalents 0.0499
_diffrn_reflns_av_unetI/netI 0.0570
_diffrn_reflns_Laue_measured_fraction_full 0.986
_diffrn_reflns_Laue_measured_fraction_max 0.874
_diffrn_reflns_limit_h_max 63
_diffrn_reflns_limit_h_min -62
_diffrn_reflns_limit_k_max 14
_diffrn_reflns_limit_k_min -12
_diffrn_reflns_limit_l_max 11
_diffrn_reflns_limit_l_min -10
_diffrn_reflns_number 16316
_diffrn_reflns_point_group_measured_fraction_full 0.986
_diffrn_reflns_point_group_measured_fraction_max 0.874
_diffrn_reflns_theta_full 25.242
_diffrn_reflns_theta_max 31.141
_diffrn_reflns_theta_min 3.602
_exptl_absorpt_coefficient_mu 1.491
_exptl_absorpt_correction_T_max 1.0000
_exptl_absorpt_correction_T_min 0.8842
_exptl_absorpt_correction_type multi-scan
_exptl_crystal_colour Yellow
_exptl_crystal_density_diffrn 1.440
_exptl_crystal_description Prism
_exptl_crystal_F_000 1600
_exptl_crystal_size_max 0.200
_exptl_crystal_size_mid 0.200
_exptl_crystal_size_min 0.200
_exptl_transmission_factor_max 0
_exptl_transmission_factor_min 0
_refine_diff_density_max 0.820
_refine_diff_density_min -0.609
_refine_diff_density_rms 0.092
_refine_ls_extinction_method none
_refine_ls_goodness_of_fit_ref 0.934
_refine_ls_hydrogen_treatment constr
_refine_ls_matrix_type full
_refine_ls_number_parameters 211
_refine_ls_number_reflns 5133
_refine_ls_number_restraints 0
_refine_ls_restrained_S_all 0.934
_refine_ls_R_factor_all 0.0940
_refine_ls_R_factor_gt 0.0697
_refine_ls_shift/su_max 0.002
_refine_ls_shift/su_mean 0.000
_refine_ls_structure_factor_coef Fsqd
_refine_ls_weighting_details 'w=1/[\s^2^(Fo^2^)+(0.1056P)^2^+15.0942P] where P=(Fo^2^+2Fc^2^)/3'
_refine_ls_weighting_scheme calc
_refine_ls_wR_factor_gt 0.1776
_refine_ls_wR_factor_ref 0.1999
_reflns_Friedel_coverage 0.000
_reflns_number_gt 3806
_reflns_number_total 5133
_reflns_threshold_expression 'I > 2\s(I)'
_cod_data_source_file d1ce00189b2.cif
_cod_data_source_block 2
_cod_depositor_comments
;
The following automatic conversions were performed:

data item '_exptl_absorpt_correction_type' value 'Multi-scan' was
changed to 'multi-scan' in accordance with the
/home/data/users/saulius/crontab/automatic-downloads/rss-feeds/RSC/lib/dictionaries/cif_core.dic
dictionary named 'cif_core.dic' version 2.4.2 last updated on
2011-04-26.

Automatic conversion script
Id: cif_fix_values 7556 2019-12-06 15:28:31Z antanas 

 Adding full bibliography for 7242515--7242520.cif.
;
_cod_original_cell_volume 3633.0(13)
_cod_original_sg_symbol_H-M 'C 2/c'
_cod_database_code 7242517
_shelx_shelxl_version_number 2014/7
_shelx_space_group_comment
;
The symmetry employed for this shelxl refinement is uniquely defined
by the following loop, which should always be used as a source of
symmetry information in preference to the above space-group names.
They are only intended as comments.
;
_shelx_estimated_absorpt_t_min 0.755
_shelx_estimated_absorpt_t_max 0.755
_exptl_absorpt_special_details 0

loop_
_space_group_symop_operation_xyz
'x, y, z'
'-x, y, -z+1/2'
'x+1/2, y+1/2, z'
'-x+1/2, y+1/2, -z+1/2'
'-x, -y, -z'
'x, -y, z-1/2'
'-x+1/2, -y+1/2, -z'
'x+1/2, -y+1/2, z-1/2'

loop_
_atom_site_label
_atom_site_type_symbol
_atom_site_fract_x
_atom_site_fract_y
_atom_site_fract_z
_atom_site_U_iso_or_equiv
_atom_site_adp_type
_atom_site_occupancy
_atom_site_site_symmetry_order
_atom_site_calc_flag
_atom_site_refinement_flags_posn
_atom_site_refinement_flags_adp
_atom_site_refinement_flags_occupancy
_atom_site_disorder_assembly
_atom_site_disorder_group
Ni1 Ni 1.0000 0.5000 0.0000 0.0417(2) Uani 1 2 d S . P . .
Fe1 Fe 0.80483(2) 0.25987(5) 0.34162(7) 0.03114(18) Uani 1 1 d . . . . .
Cl1 Cl 0.90024(4) 0.0985(2) -0.1611(3) 0.0970(7) Uani 1 1 d . . . . .
O3 O 1.0000 0.4071(5) -0.2500 0.0381(9) Uani 1 2 d S T P . .
C14 C 0.91371(9) 0.3295(5) 0.0126(5) 0.0388(9) Uani 1 1 d . . . . .
O1 O 0.96427(7) 0.3867(4) 0.0571(4) 0.0521(9) Uani 1 1 d . . . . .
C11 C 0.85568(9) 0.3458(4) 0.1146(5) 0.0348(8) Uani 1 1 d . . . . .
C1 C 0.82480(9) 0.3604(4) 0.1599(5) 0.0320(8) Uani 1 1 d . . . . .
O4 O 1.02883(8) 0.3580(4) 0.1087(4) 0.0593(10) Uani 1 1 d . . . . .
H4 H 1.0308 0.3701 0.2095 0.089 Uiso 1 1 calc R U . . .
C4 C 0.77442(9) 0.3348(5) 0.1655(5) 0.0402(10) Uani 1 1 d . . . . .
H4A H 0.7541 0.3021 0.1425 0.048 Uiso 1 1 calc R U . . .
O2 O 0.94888(7) 0.3004(4) -0.1891(4) 0.0543(9) Uani 1 1 d . . . . .
C2 C 0.81453(10) 0.4520(4) 0.2778(5) 0.0377(9) Uani 1 1 d . . . . .
H2 H 0.8269 0.5147 0.3462 0.045 Uiso 1 1 calc R U . . .
C17 C 0.94458(9) 0.3366(5) -0.0457(5) 0.0397(9) Uani 1 1 d . . . . .
C13 C 0.90549(10) 0.4322(5) 0.1164(6) 0.0466(11) Uani 1 1 d . . . . .
H13 H 0.9194 0.4964 0.1529 0.056 Uiso 1 1 calc R U . . .
C15 C 0.89252(10) 0.2343(5) -0.0362(6) 0.0442(11) Uani 1 1 d . . . . .
C5 C 0.79969(9) 0.2868(5) 0.0896(5) 0.0364(9) Uani 1 1 d . . . . .
H5 H 0.7999 0.2162 0.0050 0.044 Uiso 1 1 calc R U . . .
C3 C 0.78357(10) 0.4368(5) 0.2816(6) 0.0414(10) Uani 1 1 d . . . . .
H3 H 0.7708 0.4871 0.3519 0.050 Uiso 1 1 calc R U . . .
C16 C 0.86386(10) 0.2429(5) 0.0136(6) 0.0415(10) Uani 1 1 d . . . . .
H16 H 0.8500 0.1781 -0.0219 0.050 Uiso 1 1 calc R U . . .
C7 C 0.83531(13) 0.1347(6) 0.4579(8) 0.0650(16) Uani 1 1 d . . . . .
H7 H 0.8559 0.1240 0.4326 0.078 Uiso 1 1 calc R U . . .
C12 C 0.87704(10) 0.4412(5) 0.1668(6) 0.0449(11) Uani 1 1 d . . . . .
H12 H 0.8721 0.5112 0.2358 0.054 Uiso 1 1 calc R U . . .
C8 C 0.82480(17) 0.2213(6) 0.5721(7) 0.0658(17) Uani 1 1 d . . . . .
H8 H 0.8370 0.2857 0.6390 0.079 Uiso 1 1 calc R U . . .
C10 C 0.78567(15) 0.1094(7) 0.4639(9) 0.076(2) Uani 1 1 d . . . . .
H10 H 0.7653 0.0773 0.4415 0.091 Uiso 1 1 calc R U . . .
C9 C 0.79486(16) 0.2079(7) 0.5758(7) 0.0691(17) Uani 1 1 d . . . . .
H9 H 0.7822 0.2587 0.6465 0.083 Uiso 1 1 calc R U . . .
C6 C 0.8107(2) 0.0615(5) 0.3874(8) 0.083(2) Uani 1 1 d . . . . .
H6 H 0.8110 -0.0104 0.3046 0.099 Uiso 1 1 calc R U . . .

loop_
_atom_site_aniso_label
_atom_site_aniso_U_11
_atom_site_aniso_U_22
_atom_site_aniso_U_33
_atom_site_aniso_U_23
_atom_site_aniso_U_13
_atom_site_aniso_U_12
Ni1 0.0243(4) 0.0718(6) 0.0295(4) -0.0008(4) 0.0048(3) -0.0027(3)
Fe1 0.0309(3) 0.0304(3) 0.0327(3) 0.0018(2) 0.0066(2) -0.0009(2)
Cl1 0.0618(9) 0.0895(12) 0.1475(17) -0.0661(12) 0.0569(10) -0.0268(8)
O3 0.029(2) 0.062(3) 0.0246(18) 0.000 0.0067(15) 0.000
C14 0.026(2) 0.057(3) 0.034(2) 0.0033(18) 0.0050(16) -0.0047(18)
O1 0.0265(15) 0.095(3) 0.0356(16) -0.0006(17) 0.0042(12) -0.0203(16)
C11 0.029(2) 0.041(2) 0.0342(19) 0.0035(16) 0.0041(16) -0.0018(16)
C1 0.0283(19) 0.039(2) 0.0296(18) 0.0052(15) 0.0062(15) -0.0033(15)
O4 0.050(2) 0.093(3) 0.0340(17) -0.0005(18) -0.0022(15) 0.0187(19)
C4 0.027(2) 0.055(3) 0.039(2) 0.0068(19) 0.0046(17) 0.0021(18)
O2 0.0353(17) 0.087(3) 0.0418(18) -0.0122(18) 0.0115(14) -0.0174(17)
C2 0.038(2) 0.035(2) 0.040(2) 0.0016(17) 0.0089(18) -0.0033(17)
C17 0.031(2) 0.055(3) 0.035(2) 0.0046(18) 0.0070(16) -0.0065(18)
C13 0.030(2) 0.059(3) 0.051(3) -0.013(2) 0.0029(19) -0.016(2)
C15 0.032(2) 0.050(3) 0.051(3) -0.010(2) 0.0118(19) -0.0051(18)
C5 0.032(2) 0.051(2) 0.0265(18) 0.0001(16) 0.0016(15) 0.0001(18)
C3 0.039(2) 0.040(2) 0.047(2) 0.0074(18) 0.0135(19) 0.0093(18)
C16 0.029(2) 0.045(2) 0.051(3) -0.0095(19) 0.0093(18) -0.0113(17)
C7 0.052(3) 0.071(4) 0.073(4) 0.029(3) 0.014(3) 0.023(3)
C12 0.035(2) 0.053(3) 0.048(3) -0.010(2) 0.0077(19) -0.006(2)
C8 0.097(5) 0.050(3) 0.046(3) 0.012(2) -0.019(3) -0.006(3)
C10 0.061(4) 0.075(4) 0.090(5) 0.046(4) -0.003(3) -0.024(3)
C9 0.088(5) 0.074(4) 0.050(3) 0.022(3) 0.029(3) 0.014(4)
C6 0.165(8) 0.031(2) 0.049(3) -0.001(2) -0.007(4) 0.013(4)

loop_
_atom_type_symbol
_atom_type_description
_atom_type_scat_dispersion_real
_atom_type_scat_dispersion_imag
_atom_type_scat_source
C C 0.0033 0.0016 'International Tables Vol C Tables 4.2.6.8 and 6.1.1.4'
H H 0.0000 0.0000 'International Tables Vol C Tables 4.2.6.8 and 6.1.1.4'
N N 0.0061 0.0033 'International Tables Vol C Tables 4.2.6.8 and 6.1.1.4'
O O 0.0106 0.0060 'International Tables Vol C Tables 4.2.6.8 and 6.1.1.4'
Cl Cl 0.1484 0.1585 'International Tables Vol C Tables 4.2.6.8 and 6.1.1.4'
Ni Ni 0.3393 1.1124 'International Tables Vol C Tables 4.2.6.8 and 6.1.1.4'
Fe Fe 0.3463 0.8444 'International Tables Vol C Tables 4.2.6.8 and 6.1.1.4'

loop_
_geom_angle_atom_site_label_1
_geom_angle_atom_site_label_2
_geom_angle_atom_site_label_3
_geom_angle
_geom_angle_site_symmetry_1
_geom_angle_site_symmetry_3
_geom_angle_publ_flag
O1 Ni1 O1 180.0 5_765 . ?
O1 Ni1 O4 89.26(16) 5_765 . ?
O1 Ni1 O4 90.74(16) . . ?
O1 Ni1 O4 90.74(16) 5_765 5_765 ?
O1 Ni1 O4 89.26(16) . 5_765 ?
O4 Ni1 O4 180.0 . 5_765 ?
O1 Ni1 O3 91.79(12) 5_765 5_765 ?
O1 Ni1 O3 88.21(12) . 5_765 ?
O4 Ni1 O3 86.88(13) . 5_765 ?
O4 Ni1 O3 93.12(13) 5_765 5_765 ?
O1 Ni1 O3 88.21(12) 5_765 . ?
O1 Ni1 O3 91.79(12) . . ?
O4 Ni1 O3 93.12(13) . . ?
O4 Ni1 O3 86.88(13) 5_765 . ?
O3 Ni1 O3 180.0 5_765 . ?
C6 Fe1 C10 41.0(3) . . ?
C6 Fe1 C7 40.8(3) . . ?
C10 Fe1 C7 68.0(3) . . ?
C6 Fe1 C4 123.8(3) . . ?
C10 Fe1 C4 108.5(2) . . ?
C7 Fe1 C4 160.4(2) . . ?
C6 Fe1 C9 67.6(3) . . ?
C10 Fe1 C9 39.5(3) . . ?
C7 Fe1 C9 67.1(3) . . ?
C4 Fe1 C9 123.3(2) . . ?
C6 Fe1 C2 159.1(3) . . ?
C10 Fe1 C2 157.9(3) . . ?
C7 Fe1 C2 122.6(2) . . ?
C4 Fe1 C2 68.21(19) . . ?
C9 Fe1 C2 122.6(2) . . ?
C6 Fe1 C8 66.9(3) . . ?
C10 Fe1 C8 66.1(3) . . ?
C7 Fe1 C8 39.4(3) . . ?
C4 Fe1 C8 158.5(3) . . ?
C9 Fe1 C8 39.2(3) . . ?
C2 Fe1 C8 108.5(2) . . ?
C6 Fe1 C5 108.2(2) . . ?
C10 Fe1 C5 124.1(3) . . ?
C7 Fe1 C5 123.9(2) . . ?
C4 Fe1 C5 40.79(17) . . ?
C9 Fe1 C5 159.3(3) . . ?
C2 Fe1 C5 68.64(18) . . ?
C8 Fe1 C5 159.8(3) . . ?
C6 Fe1 C3 159.3(3) . . ?
C10 Fe1 C3 122.6(3) . . ?
C7 Fe1 C3 157.8(3) . . ?
C4 Fe1 C3 40.67(19) . . ?
C9 Fe1 C3 107.6(2) . . ?
C2 Fe1 C3 40.53(17) . . ?
C8 Fe1 C3 123.0(2) . . ?
C5 Fe1 C3 68.76(18) . . ?
C6 Fe1 C1 123.3(3) . . ?
C10 Fe1 C1 160.4(3) . . ?
C7 Fe1 C1 107.9(2) . . ?
C4 Fe1 C1 68.63(16) . . ?
C9 Fe1 C1 158.4(3) . . ?
C2 Fe1 C1 40.78(16) . . ?
C8 Fe1 C1 123.7(2) . . ?
C5 Fe1 C1 41.02(17) . . ?
C3 Fe1 C1 68.69(17) . . ?
Ni1 O3 Ni1 130.7(2) . 2_754 ?
C13 C14 C15 117.5(4) . . ?
C13 C14 C17 116.9(4) . . ?
C15 C14 C17 125.6(4) . . ?
C17 O1 Ni1 126.5(3) . . ?
C16 C11 C12 118.1(4) . . ?
C16 C11 C1 121.5(4) . . ?
C12 C11 C1 120.4(4) . . ?
C2 C1 C5 107.5(4) . . ?
C2 C1 C11 126.4(4) . . ?
C5 C1 C11 126.1(4) . . ?
C2 C1 Fe1 69.4(2) . . ?
C5 C1 Fe1 69.5(2) . . ?
C11 C1 Fe1 127.6(3) . . ?
Ni1 O4 H4 109.5 . . ?
C3 C4 C5 108.7(4) . . ?
C3 C4 Fe1 69.9(3) . . ?
C5 C4 Fe1 69.7(2) . . ?
C3 C4 H4A 125.7 . . ?
C5 C4 H4A 125.7 . . ?
Fe1 C4 H4A 125.7 . . ?
C3 C2 C1 108.9(4) . . ?
C3 C2 Fe1 70.1(2) . . ?
C1 C2 Fe1 69.8(2) . . ?
C3 C2 H2 125.5 . . ?
C1 C2 H2 125.5 . . ?
Fe1 C2 H2 125.5 . . ?
O2 C17 O1 124.5(4) . . ?
O2 C17 C14 119.6(4) . . ?
O1 C17 C14 115.8(4) . . ?
C12 C13 C14 121.6(4) . . ?
C12 C13 H13 119.2 . . ?
C14 C13 H13 119.2 . . ?
C14 C15 C16 121.2(4) . . ?
C14 C15 Cl1 122.0(3) . . ?
C16 C15 Cl1 116.7(3) . . ?
C4 C5 C1 107.5(4) . . ?
C4 C5 Fe1 69.5(2) . . ?
C1 C5 Fe1 69.5(2) . . ?
C4 C5 H5 126.3 . . ?
C1 C5 H5 126.3 . . ?
Fe1 C5 H5 126.3 . . ?
C2 C3 C4 107.5(4) . . ?
C2 C3 Fe1 69.4(2) . . ?
C4 C3 Fe1 69.4(3) . . ?
C2 C3 H3 126.3 . . ?
C4 C3 H3 126.3 . . ?
Fe1 C3 H3 126.3 . . ?
C11 C16 C15 121.1(4) . . ?
C11 C16 H16 119.4 . . ?
C15 C16 H16 119.4 . . ?
C8 C7 C6 106.8(6) . . ?
C8 C7 Fe1 70.4(3) . . ?
C6 C7 Fe1 69.2(3) . . ?
C8 C7 H7 126.6 . . ?
C6 C7 H7 126.6 . . ?
Fe1 C7 H7 126.6 . . ?
C13 C12 C11 120.5(4) . . ?
C13 C12 H12 119.8 . . ?
C11 C12 H12 119.8 . . ?
C7 C8 C9 110.6(6) . . ?
C7 C8 Fe1 70.1(3) . . ?
C9 C8 Fe1 70.6(3) . . ?
C7 C8 H8 124.7 . . ?
C9 C8 H8 124.7 . . ?
Fe1 C8 H8 124.7 . . ?
C9 C10 C6 108.3(6) . . ?
C9 C10 Fe1 70.9(3) . . ?
C6 C10 Fe1 69.4(3) . . ?
C9 C10 H10 125.8 . . ?
C6 C10 H10 125.8 . . ?
Fe1 C10 H10 125.8 . . ?
C8 C9 C10 107.8(6) . . ?
C8 C9 Fe1 70.2(3) . . ?
C10 C9 Fe1 69.6(3) . . ?
C8 C9 H9 126.1 . . ?
C10 C9 H9 126.1 . . ?
Fe1 C9 H9 126.1 . . ?
C10 C6 C7 106.6(5) . . ?
C10 C6 Fe1 69.7(3) . . ?
C7 C6 Fe1 70.0(3) . . ?
C10 C6 H6 126.7 . . ?
C7 C6 H6 126.7 . . ?
Fe1 C6 H6 126.7 . . ?

loop_
_geom_bond_atom_site_label_1
_geom_bond_atom_site_label_2
_geom_bond_distance
_geom_bond_site_symmetry_2
_geom_bond_publ_flag
Ni1 O1 2.057(3) 5_765 ?
Ni1 O1 2.057(3) . ?
Ni1 O4 2.073(4) . ?
Ni1 O4 2.074(4) 5_765 ?
Ni1 O3 2.219(2) 5_765 ?
Ni1 O3 2.219(2) . ?
Fe1 C6 2.024(5) . ?
Fe1 C10 2.027(5) . ?
Fe1 C7 2.035(5) . ?
Fe1 C4 2.041(4) . ?
Fe1 C9 2.043(5) . ?
Fe1 C2 2.039(4) . ?
Fe1 C8 2.039(5) . ?
Fe1 C5 2.045(4) . ?
Fe1 C3 2.049(4) . ?
Fe1 C1 2.045(4) . ?
Cl1 C15 1.739(5) . ?
O3 Ni1 2.219(2) 2_754 ?
C14 C13 1.391(7) . ?
C14 C15 1.385(6) . ?
C14 C17 1.514(6) . ?
O1 C17 1.272(5) . ?
C11 C16 1.378(6) . ?
C11 C12 1.398(6) . ?
C11 C1 1.483(5) . ?
C1 C2 1.423(6) . ?
C1 C5 1.433(6) . ?
O4 H4 0.8200 . ?
C4 C3 1.421(7) . ?
C4 C5 1.424(6) . ?
C4 H4A 0.9800 . ?
O2 C17 1.241(5) . ?
C2 C3 1.416(6) . ?
C2 H2 0.9800 . ?
C13 C12 1.386(6) . ?
C13 H13 0.9300 . ?
C15 C16 1.394(6) . ?
C5 H5 0.9800 . ?
C3 H3 0.9800 . ?
C16 H16 0.9300 . ?
C7 C8 1.374(9) . ?
C7 C6 1.415(10) . ?
C7 H7 0.9800 . ?
C12 H12 0.9300 . ?
C8 C9 1.368(9) . ?
C8 H8 0.9800 . ?
C10 C9 1.375(10) . ?
C10 C6 1.417(10) . ?
C10 H10 0.9800 . ?
C9 H9 0.9800 . ?
C6 H6 0.9800 . ?

loop_
_geom_hbond_atom_site_label_D
_geom_hbond_atom_site_label_H
_geom_hbond_atom_site_label_A
_geom_hbond_distance_DH
_geom_hbond_distance_HA
_geom_hbond_distance_DA
_geom_hbond_angle_DHA
_geom_hbond_site_symmetry_A
O4 H4 O1 0.82 1.89 2.704(5) 176.5 2_755
O4 H4 O1 0.82 1.89 2.704(5) 176.5 2_755

loop_
_geom_torsion_atom_site_label_1
_geom_torsion_atom_site_label_2
_geom_torsion_atom_site_label_3
_geom_torsion_atom_site_label_4
_geom_torsion
_geom_torsion_site_symmetry_1
_geom_torsion_site_symmetry_2
_geom_torsion_site_symmetry_3
_geom_torsion_site_symmetry_4
_geom_torsion_publ_flag
C16 C11 C1 C2 172.0(4) . . . . ?
C12 C11 C1 C2 -11.3(6) . . . . ?
C16 C11 C1 C5 -9.7(6) . . . . ?
C12 C11 C1 C5 167.0(4) . . . . ?
C16 C11 C1 Fe1 81.2(5) . . . . ?
C12 C11 C1 Fe1 -102.2(5) . . . . ?
C5 C1 C2 C3 -0.2(5) . . . . ?
C11 C1 C2 C3 178.4(4) . . . . ?
Fe1 C1 C2 C3 -59.4(3) . . . . ?
C5 C1 C2 Fe1 59.3(3) . . . . ?
C11 C1 C2 Fe1 -122.2(4) . . . . ?
Ni1 O1 C17 O2 30.3(7) . . . . ?
Ni1 O1 C17 C14 -146.1(3) . . . . ?
C13 C14 C17 O2 -143.1(5) . . . . ?
C15 C14 C17 O2 32.9(7) . . . . ?
C13 C14 C17 O1 33.6(6) . . . . ?
C15 C14 C17 O1 -150.4(5) . . . . ?
C15 C14 C13 C12 -1.3(7) . . . . ?
C17 C14 C13 C12 175.0(5) . . . . ?
C13 C14 C15 C16 1.5(7) . . . . ?
C17 C14 C15 C16 -174.5(5) . . . . ?
C13 C14 C15 Cl1 -178.2(4) . . . . ?
C17 C14 C15 Cl1 5.8(7) . . . . ?
C3 C4 C5 C1 0.0(5) . . . . ?
Fe1 C4 C5 C1 -59.3(3) . . . . ?
C3 C4 C5 Fe1 59.3(3) . . . . ?
C2 C1 C5 C4 0.1(5) . . . . ?
C11 C1 C5 C4 -178.5(4) . . . . ?
Fe1 C1 C5 C4 59.3(3) . . . . ?
C2 C1 C5 Fe1 -59.2(3) . . . . ?
C11 C1 C5 Fe1 122.2(4) . . . . ?
C1 C2 C3 C4 0.1(5) . . . . ?
Fe1 C2 C3 C4 -59.1(3) . . . . ?
C1 C2 C3 Fe1 59.3(3) . . . . ?
C5 C4 C3 C2 -0.1(5) . . . . ?
Fe1 C4 C3 C2 59.1(3) . . . . ?
C5 C4 C3 Fe1 -59.2(3) . . . . ?
C12 C11 C16 C15 -0.4(7) . . . . ?
C1 C11 C16 C15 176.3(4) . . . . ?
C14 C15 C16 C11 -0.6(8) . . . . ?
Cl1 C15 C16 C11 179.1(4) . . . . ?
C14 C13 C12 C11 0.3(8) . . . . ?
C16 C11 C12 C13 0.6(7) . . . . ?
C1 C11 C12 C13 -176.2(4) . . . . ?
C6 C7 C8 C9 -0.7(6) . . . . ?
Fe1 C7 C8 C9 59.2(4) . . . . ?
C6 C7 C8 Fe1 -59.9(4) . . . . ?
C7 C8 C9 C10 0.9(7) . . . . ?
Fe1 C8 C9 C10 59.8(4) . . . . ?
C7 C8 C9 Fe1 -58.9(4) . . . . ?
C6 C10 C9 C8 -0.6(7) . . . . ?
Fe1 C10 C9 C8 -60.1(4) . . . . ?
C6 C10 C9 Fe1 59.5(4) . . . . ?
C9 C10 C6 C7 0.2(7) . . . . ?
Fe1 C10 C6 C7 60.6(4) . . . . ?
C9 C10 C6 Fe1 -60.5(4) . . . . ?
C8 C7 C6 C10 0.3(6) . . . . ?
Fe1 C7 C6 C10 -60.4(4) . . . . ?
C8 C7 C6 Fe1 60.7(4) . . . . ?
